data_7157524
loop_
_publ_author_name
'Okuma, Kentaro'
'Qu, Yuxuan'
'Suetome, Aoi'
'Nagahora, Noriyoshi'

_publ_section_title
;
 Reaction of ketone hydrazones with TeCl<sub>4</sub>: isolation and
 reactions of novel divinyl telluride.
;
_journal_issue 24
_journal_name_full 'Organic &amp; biomolecular chemistry'
_journal_page_first 4583
_journal_page_last 4589
_journal_paper_doi 10.1039/d0ob00782j
_journal_volume 18
_journal_year 2020
_chemical_formula_moiety 'C16 H12 Br2 N2 O4 Te'
_chemical_formula_sum 'C16 H12 Br2 N2 O4 Te'
_chemical_formula_weight 583.70
_space_group_IT_number 15
_space_group_name_Hall '-C 2yc'
_space_group_name_H-M_alt 'C 1 2/c 1'
_symmetry_cell_setting monoclinic
_symmetry_Int_Tables_number 15
_symmetry_space_group_name_Hall '-C 2yc'
_symmetry_space_group_name_H-M 'C 1 2/c 1'
_atom_sites_solution_hydrogens geom
_atom_sites_solution_primary direct
_atom_sites_solution_secondary difmap
_audit_creation_method SHELXL-97
_audit_update_record
;
2020-03-19 deposited with the CCDC.	2020-05-28 downloaded from the CCDC.
;
_cell_angle_alpha 90.00
_cell_angle_beta 121.565(8)
_cell_angle_gamma 90.00
_cell_formula_units_Z 4
_cell_length_a 15.726(10)
_cell_length_b 10.425(5)
_cell_length_c 13.630(8)
_cell_measurement_reflns_used 1875
_cell_measurement_temperature 293(2)
_cell_measurement_theta_max 25.99
_cell_measurement_theta_min 3.46
_cell_volume 1903.9(19)
_computing_cell_refinement 'Crystal Clear ver 1.3.6 SP3 (Rigaku, 2007)'
_computing_data_collection 'Crystal Clear ver 1.3.6 SP3 (Rigaku, 2007)'
_computing_data_reduction 'Crystal Clear ver 1.3.6 SP3 (Rigaku, 2007)'
_computing_molecular_graphics 'ORTEPIII (Burnett & Johnson, 1996)'
_computing_publication_material 'yadokari-XG (Wakita, 2005)'
_computing_structure_refinement 'SHELXL-97 (Sheldrick, 1997)'
_computing_structure_solution 'SHELXS-97 (Sheldrick, 1990)'
_diffrn_ambient_temperature 293(2)
_diffrn_measured_fraction_theta_full 0.998
_diffrn_measured_fraction_theta_max 0.998
_diffrn_measurement_device_type Rigaku_Saturn_CCD
_diffrn_measurement_method 'Omega scans'
_diffrn_radiation_monochromator graphite
_diffrn_radiation_source 'fine-focus sealed tube'
_diffrn_radiation_type MoK\a
_diffrn_radiation_wavelength 0.71075
_diffrn_reflns_av_R_equivalents 0.0400
_diffrn_reflns_av_sigmaI/netI 0.0314
_diffrn_reflns_limit_h_max 19
_diffrn_reflns_limit_h_min -19
_diffrn_reflns_limit_k_max 12
_diffrn_reflns_limit_k_min -12
_diffrn_reflns_limit_l_max 16
_diffrn_reflns_limit_l_min -16
_diffrn_reflns_number 9702
_diffrn_reflns_theta_full 25.99
_diffrn_reflns_theta_max 25.99
_diffrn_reflns_theta_min 3.46
_exptl_absorpt_coefficient_mu 5.782
_exptl_absorpt_correction_T_max 0.5956
_exptl_absorpt_correction_T_min 0.3910
_exptl_absorpt_correction_type multi-scan
_exptl_absorpt_process_details
; 
 Jacobson, RA (1998). REQAB. Version 1.1. Molecular Structure Corporation,
 9009 Research Forest Drive, The Woodlands, TX 77381, USA.
;
_exptl_crystal_colour colorless
_exptl_crystal_density_diffrn 2.036
_exptl_crystal_density_method 'not measured'
_exptl_crystal_description platelet
_exptl_crystal_F_000 1104
_exptl_crystal_size_max 0.20
_exptl_crystal_size_mid 0.15
_exptl_crystal_size_min 0.10
_refine_diff_density_max 1.646
_refine_diff_density_min -0.512
_refine_diff_density_rms 0.097
_refine_ls_extinction_method none
_refine_ls_goodness_of_fit_ref 1.041
_refine_ls_hydrogen_treatment constr
_refine_ls_matrix_type full
_refine_ls_number_parameters 114
_refine_ls_number_reflns 1875
_refine_ls_number_restraints 0
_refine_ls_restrained_S_all 1.041
_refine_ls_R_factor_all 0.0437
_refine_ls_R_factor_gt 0.0339
_refine_ls_shift/su_max 0.000
_refine_ls_shift/su_mean 0.000
_refine_ls_structure_factor_coef Fsqd
_refine_ls_weighting_details 'calc w=1/[\s^2^(Fo^2^)+(0.0400P)^2^+0.0000P] where P=(Fo^2^+2Fc^2^)/3'
_refine_ls_weighting_scheme calc
_refine_ls_wR_factor_gt 0.0720
_refine_ls_wR_factor_ref 0.0764
_reflns_number_gt 1561
_reflns_number_total 1875
_reflns_threshold_expression >2sigma(I)
_cod_data_source_file d0ob00782j2.cif
_cod_data_source_block 200123
_cod_depositor_comments
;
The following automatic conversions were performed:

data item '_exptl_absorpt_correction_type' value 'Multi-scan' was
changed to 'multi-scan' in accordance with the
/home/data/users/saulius/crontab/automatic-downloads/rss-feeds/RSC/lib/dictionaries/cif_core.dic
dictionary named 'cif_core.dic' version 2.4.2 last updated on
2011-04-26.

Automatic conversion script
Id: cif_fix_values 7556 2019-12-06 15:28:31Z antanas 

 Adding full bibliography for 7157523--7157524.cif.
;
_cod_original_cell_volume 1904.0(18)
_cod_original_sg_symbol_H-M 'C 2/c'
_cod_database_code 7157524

loop_
_symmetry_equiv_pos_as_xyz
'x, y, z'
'-x, y, -z+1/2'
'x+1/2, y+1/2, z'
'-x+1/2, y+1/2, -z+1/2'
'-x, -y, -z'
'x, -y, z-1/2'
'-x+1/2, -y+1/2, -z'
'x+1/2, -y+1/2, z-1/2'

loop_
_atom_site_label
_atom_site_type_symbol
_atom_site_fract_x
_atom_site_fract_y
_atom_site_fract_z
_atom_site_U_iso_or_equiv
_atom_site_adp_type
_atom_site_occupancy
_atom_site_symmetry_multiplicity
_atom_site_calc_flag
_atom_site_refinement_flags
_atom_site_disorder_assembly
_atom_site_disorder_group
Te1 Te 0.0000 0.03699(3) 0.7500 0.03858(14) Uani 1 2 d S . .
Br1 Br 0.18373(3) 0.05660(5) 0.93471(4) 0.06157(18) Uani 1 1 d . . .
C1 C 0.0519(3) 0.1528(3) 0.6628(3) 0.0393(9) Uani 1 1 d . . .
C2 C 0.0920(3) 0.0836(4) 0.6182(4) 0.0538(12) Uani 1 1 d . . .
H1 H 0.1208 0.1231 0.5813 0.065 Uiso 1 1 calc R . .
H2 H 0.0920 -0.0053 0.6232 0.065 Uiso 1 1 calc R . .
C3 C 0.0476(3) 0.2947(3) 0.6601(3) 0.0358(9) Uani 1 1 d . . .
C4 C 0.1371(3) 0.3612(4) 0.7091(4) 0.0514(11) Uani 1 1 d . . .
H3 H 0.1971 0.3164 0.7440 0.062 Uiso 1 1 calc R . .
C5 C 0.1375(3) 0.4938(4) 0.7064(4) 0.0533(12) Uani 1 1 d . . .
H4 H 0.1971 0.5392 0.7393 0.064 Uiso 1 1 calc R . .
C6 C 0.0479(3) 0.5562(3) 0.6541(4) 0.0411(10) Uani 1 1 d . . .
C7 C -0.0414(3) 0.4933(4) 0.6041(3) 0.0415(10) Uani 1 1 d . . .
H5 H -0.1011 0.5387 0.5687 0.050 Uiso 1 1 calc R . .
C8 C -0.0414(3) 0.3608(4) 0.6070(3) 0.0394(9) Uani 1 1 d . . .
H6 H -0.1015 0.3163 0.5731 0.047 Uiso 1 1 calc R . .
N1 N 0.0479(3) 0.6975(3) 0.6528(3) 0.0541(10) Uani 1 1 d . . .
O1 O 0.1247(3) 0.7534(3) 0.6865(4) 0.1061(16) Uani 1 1 d . . .
O2 O -0.0311(3) 0.7525(3) 0.6162(3) 0.0745(11) Uani 1 1 d . . .

loop_
_atom_site_aniso_label
_atom_site_aniso_U_11
_atom_site_aniso_U_22
_atom_site_aniso_U_33
_atom_site_aniso_U_23
_atom_site_aniso_U_13
_atom_site_aniso_U_12
Te1 0.0329(2) 0.0276(2) 0.0498(3) 0.000 0.01794(19) 0.000
Br1 0.0343(3) 0.0736(3) 0.0594(4) 0.0130(2) 0.0125(2) 0.0039(2)
C1 0.032(2) 0.035(2) 0.046(2) 0.0015(17) 0.017(2) 0.0002(16)
C2 0.058(3) 0.044(2) 0.064(3) 0.002(2) 0.035(3) 0.005(2)
C3 0.035(2) 0.0349(19) 0.038(2) 0.0028(17) 0.0200(19) 0.0019(17)
C4 0.036(2) 0.046(2) 0.072(3) 0.004(2) 0.028(2) 0.0058(19)
C5 0.040(3) 0.044(2) 0.074(3) -0.004(2) 0.029(2) -0.011(2)
C6 0.051(3) 0.033(2) 0.044(3) -0.0001(17) 0.028(2) -0.0039(18)
C7 0.041(2) 0.036(2) 0.044(2) 0.0060(17) 0.020(2) 0.0081(17)
C8 0.032(2) 0.040(2) 0.042(2) -0.0006(18) 0.0159(19) -0.0034(17)
N1 0.068(3) 0.0351(19) 0.066(3) 0.0000(18) 0.039(2) -0.004(2)
O1 0.084(3) 0.047(2) 0.185(5) -0.007(2) 0.069(3) -0.021(2)
O2 0.090(3) 0.0418(18) 0.087(3) 0.0012(17) 0.043(3) 0.0105(18)

loop_
_atom_type_symbol
_atom_type_description
_atom_type_scat_dispersion_real
_atom_type_scat_dispersion_imag
_atom_type_scat_source
C C 0.0033 0.0016 'International Tables Vol C Tables 4.2.6.8 and 6.1.1.4'
H H 0.0000 0.0000 'International Tables Vol C Tables 4.2.6.8 and 6.1.1.4'
N N 0.0061 0.0033 'International Tables Vol C Tables 4.2.6.8 and 6.1.1.4'
O O 0.0106 0.0060 'International Tables Vol C Tables 4.2.6.8 and 6.1.1.4'
Br Br -0.2901 2.4595 'International Tables Vol C Tables 4.2.6.8 and 6.1.1.4'
Te Te -0.5308 1.6751 'International Tables Vol C Tables 4.2.6.8 and 6.1.1.4'

loop_
_geom_angle_atom_site_label_1
_geom_angle_atom_site_label_2
_geom_angle_atom_site_label_3
_geom_angle
_geom_angle_site_symmetry_1
_geom_angle_site_symmetry_3
_geom_angle_publ_flag
C1 Te1 C1 111.1(2) 2_556 . ?
C1 Te1 Br1 88.40(11) 2_556 . ?
C1 Te1 Br1 86.63(11) . . ?
C1 Te1 Br1 86.63(11) 2_556 2_556 ?
C1 Te1 Br1 88.40(11) . 2_556 ?
Br1 Te1 Br1 171.20(3) . 2_556 ?
C2 C1 C3 124.8(4) . . ?
C2 C1 Te1 111.6(3) . . ?
C3 C1 Te1 123.6(3) . . ?
C1 C2 H1 120.0 . . ?
C1 C2 H2 120.0 . . ?
H1 C2 H2 120.0 . . ?
C8 C3 C4 119.9(4) . . ?
C8 C3 C1 122.3(3) . . ?
C4 C3 C1 117.7(3) . . ?
C5 C4 C3 120.3(4) . . ?
C5 C4 H3 119.9 . . ?
C3 C4 H3 119.9 . . ?
C6 C5 C4 118.2(4) . . ?
C6 C5 H4 120.9 . . ?
C4 C5 H4 120.9 . . ?
C5 C6 C7 122.8(4) . . ?
C5 C6 N1 118.5(4) . . ?
C7 C6 N1 118.7(4) . . ?
C6 C7 C8 118.8(4) . . ?
C6 C7 H5 120.6 . . ?
C8 C7 H5 120.6 . . ?
C3 C8 C7 120.0(4) . . ?
C3 C8 H6 120.0 . . ?
C7 C8 H6 120.0 . . ?
O1 N1 O2 122.5(4) . . ?
O1 N1 C6 119.3(4) . . ?
O2 N1 C6 118.2(4) . . ?

loop_
_geom_bond_atom_site_label_1
_geom_bond_atom_site_label_2
_geom_bond_distance
_geom_bond_site_symmetry_2
_geom_bond_publ_flag
Te1 C1 2.133(4) 2_556 ?
Te1 C1 2.133(4) . ?
Te1 Br1 2.6669(13) . ?
Te1 Br1 2.6669(13) 2_556 ?
C1 C2 1.299(6) . ?
C1 C3 1.481(5) . ?
C2 H1 0.9300 . ?
C2 H2 0.9300 . ?
C3 C8 1.377(5) . ?
C3 C4 1.387(5) . ?
C4 C5 1.383(6) . ?
C4 H3 0.9300 . ?
C5 C6 1.365(6) . ?
C5 H4 0.9300 . ?
C6 C7 1.366(6) . ?
C6 N1 1.473(5) . ?
C7 C8 1.382(5) . ?
C7 H5 0.9300 . ?
C8 H6 0.9300 . ?
N1 O1 1.195(5) . ?
N1 O2 1.213(5) . ?

loop_
_geom_torsion_atom_site_label_1
_geom_torsion_atom_site_label_2
_geom_torsion_atom_site_label_3
_geom_torsion_atom_site_label_4
_geom_torsion
_geom_torsion_site_symmetry_1
_geom_torsion_site_symmetry_2
_geom_torsion_site_symmetry_3
_geom_torsion_site_symmetry_4
_geom_torsion_publ_flag
C1 Te1 C1 C2 174.1(4) 2_556 . . . ?
Br1 Te1 C1 C2 87.2(3) . . . . ?
Br1 Te1 C1 C2 -100.1(3) 2_556 . . . ?
C1 Te1 C1 C3 -2.5(3) 2_556 . . . ?
Br1 Te1 C1 C3 -89.5(3) . . . . ?
Br1 Te1 C1 C3 83.3(3) 2_556 . . . ?
C2 C1 C3 C8 118.9(5) . . . . ?
Te1 C1 C3 C8 -64.9(5) . . . . ?
C2 C1 C3 C4 -58.3(6) . . . . ?
Te1 C1 C3 C4 117.9(4) . . . . ?
C8 C3 C4 C5 0.9(7) . . . . ?
C1 C3 C4 C5 178.3(4) . . . . ?
C3 C4 C5 C6 -0.2(7) . . . . ?
C4 C5 C6 C7 -0.4(7) . . . . ?
C4 C5 C6 N1 178.9(4) . . . . ?
C5 C6 C7 C8 0.4(7) . . . . ?
N1 C6 C7 C8 -178.9(4) . . . . ?
C4 C3 C8 C7 -0.9(6) . . . . ?
C1 C3 C8 C7 -178.2(4) . . . . ?
C6 C7 C8 C3 0.3(6) . . . . ?
C5 C6 N1 O1 7.6(7) . . . . ?
C7 C6 N1 O1 -173.1(5) . . . . ?
C5 C6 N1 O2 -173.0(4) . . . . ?
C7 C6 N1 O2 6.3(6) . . . . ?
